data_8102177
loop_
_publ_author_name
'Wang, Chong-Chen'

_publ_section_title
;
Crystal structure of catena-tetraaqua-bis(\m~4~-pyridine-3,5-
dicarboxylato)-\m~2~-oxalato-dicerium(III) dihydrate, Ce~2~
(H~2~O)~4~(C~7~H~3~NO~4~)~2~(C~2~O~4~) &#x00B7; 2H~2~O
;
_journal_issue 3
_journal_name_full 'Zeitschrift f\"ur Kristallographie - New Crystal Structures'
_journal_page_first 351
_journal_page_last 352
_journal_volume 222
_journal_year 2007
_chemical_formula_structural 'Ce2(H2O)4(C7H3NO4)2(C2O4) &#x00B7; 2H2O'
_chemical_formula_sum 'C8 H9 Ce N O9'
_chemical_formula_weight 403.28
_chemical_name_systematic
; 
catena-tetraaqua(bis(\m~4~-pyridine-3,5-dicarboxylato)(\m~2~-
oxalato)dicerium(III) dihydrate
 
;
_space_group_IT_number 14
_symmetry_cell_setting monoclinic
_symmetry_space_group_name_Hall '-P 2yn'
_symmetry_space_group_name_H-M 'P 1 21/n 1'
_atom_sites_solution_hydrogens geom
_atom_sites_solution_primary direct
_atom_sites_solution_secondary difmap
_audit_creation_method SHELXL-97
_cell_angle_alpha 90.00
_cell_angle_beta 98.51(3)
_cell_angle_gamma 90.00
_cell_formula_units_Z 4
_cell_length_a 7.7399(15)
_cell_length_b 9.951(2)
_cell_length_c 15.091(3)
_cell_measurement_reflns_used 10483
_cell_measurement_temperature 293(2)
_cell_measurement_theta_max 27.54
_cell_measurement_theta_min 3.16
_cell_volume 1149.5(4)
_computing_cell_refinement 'rapid auto'
_computing_data_collection 'rapid auto'
_computing_data_reduction 'rapid auto'
_computing_molecular_graphics 'SHELXTL-97 (Sheldrick, 1997)'
_computing_publication_material 'SHELXTL-97 (Sheldrick, 1997)'
_computing_structure_refinement 'SHELXL-97 (Sheldrick, 1997)'
_computing_structure_solution 'SHELXS-97 (Sheldrick, 1990)'
_diffrn_ambient_temperature 293(2)
_diffrn_measured_fraction_theta_full 0.999
_diffrn_measured_fraction_theta_max 0.999
_diffrn_measurement_device_type 'Rigaku R-AXIS RAPID'
_diffrn_measurement_method omega
_diffrn_radiation_monochromator graphite
_diffrn_radiation_source 'rotating anode'
_diffrn_radiation_type MoK\a
_diffrn_radiation_wavelength 0.71073
_diffrn_reflns_av_R_equivalents 0.0334
_diffrn_reflns_av_sigmaI/netI 0.0279
_diffrn_reflns_limit_h_max 10
_diffrn_reflns_limit_h_min -10
_diffrn_reflns_limit_k_max 12
_diffrn_reflns_limit_k_min -12
_diffrn_reflns_limit_l_max 19
_diffrn_reflns_limit_l_min -19
_diffrn_reflns_number 11032
_diffrn_reflns_theta_full 27.47
_diffrn_reflns_theta_max 27.47
_diffrn_reflns_theta_min 3.17
_exptl_absorpt_coefficient_mu 4.005
_exptl_absorpt_correction_T_max 0.6716
_exptl_absorpt_correction_T_min 0.4714
_exptl_absorpt_correction_type multi-scan
_exptl_absorpt_process_details SADABS
_exptl_crystal_colour colorless
_exptl_crystal_density_diffrn 2.330
_exptl_crystal_density_method 'not measured'
_exptl_crystal_description block
_exptl_crystal_F_000 776
_exptl_crystal_size_max 0.22
_exptl_crystal_size_mid 0.12
_exptl_crystal_size_min 0.11
_refine_diff_density_max 0.413
_refine_diff_density_min -0.708
_refine_diff_density_rms 0.084
_refine_ls_extinction_method none
_refine_ls_goodness_of_fit_ref 1.024
_refine_ls_hydrogen_treatment mixed
_refine_ls_matrix_type full
_refine_ls_number_parameters 208
_refine_ls_number_reflns 2631
_refine_ls_number_restraints 1
_refine_ls_restrained_S_all 1.024
_refine_ls_R_factor_all 0.0163
_refine_ls_R_factor_gt 0.0154
_refine_ls_shift/su_max 0.002
_refine_ls_shift/su_mean 0.000
_refine_ls_structure_factor_coef Fsqd
_refine_ls_weighting_details 'calc w=1/[\s^2^(Fo^2^)+(0.0150P)^2^+1.0557P] where P=(Fo^2^+2Fc^2^)/3'
_refine_ls_weighting_scheme calc
_refine_ls_wR_factor_gt 0.0407
_refine_ls_wR_factor_ref 0.0412
_reflns_number_gt 2533
_reflns_number_total 2631
_reflns_threshold_expression >2sigma(I)
_cod_data_source_file 1267-2085.cff
_cod_data_source_block b
_cod_original_sg_symbol_H-M P12(1)/n1
_cod_database_code 8102177

loop_
_symmetry_equiv_pos_as_xyz
'x, y, z'
'-x+1/2, y+1/2, -z+1/2'
'-x, -y, -z'
'x-1/2, -y-1/2, z-1/2'

loop_
_atom_site_label
_atom_site_type_symbol
_atom_site_fract_x
_atom_site_fract_y
_atom_site_fract_z
_atom_site_U_iso_or_equiv
_atom_site_adp_type
_atom_site_occupancy
_atom_site_symmetry_multiplicity
_atom_site_Wyckoff_symbol
_atom_site_calc_flag
_atom_site_refinement_flags
_atom_site_disorder_assembly
_atom_site_disorder_group
N1 N 0.8068(3) 0.55403(17) 0.58821(13) 0.0222(4) Uani 1 4 e d . . .
Ce1 Ce 0.642773(13) 0.956600(10) 0.359557(7) 0.01163(5) Uani 1 4 e d . . .
OW1 O 0.3281(2) 1.03331(18) 0.31101(13) 0.0242(4) Uani 1 4 e d . . .
O1 O 0.83649(19) 0.76139(14) 0.35507(10) 0.0179(3) Uani 1 4 e d . . .
OW2 O 0.5073(2) 0.80909(19) 0.22855(11) 0.0278(4) Uani 1 4 e d . . .
O2 O 0.8039(2) 0.57577(16) 0.27315(10) 0.0249(3) Uani 1 4 e d . . .
O3 O 0.5281(2) 0.19738(16) 0.56692(10) 0.0259(3) Uani 1 4 e d . . .
OW3 O 0.1021(3) 0.8338(2) 0.25166(15) 0.0416(5) Uani 1 4 e d . . .
O4 O 0.5834(2) 0.16592(15) 0.42818(11) 0.0249(3) Uani 1 4 e d . . .
O5 O 0.9469(2) 1.05279(15) 0.38873(11) 0.0227(4) Uani 1 4 e d . . .
O6 O 1.20245(19) 1.05984(15) 0.47945(10) 0.0186(3) Uani 1 4 e d . . .
C1 C 0.8088(2) 0.6362(2) 0.34597(13) 0.0147(4) Uani 1 4 e d . . .
C2 C 0.7801(3) 0.55875(19) 0.42744(14) 0.0143(4) Uani 1 4 e d . . .
C3 C 0.8296(3) 0.6140(2) 0.51184(14) 0.0181(4) Uani 1 4 e d . . .
C4 C 0.7263(3) 0.4336(2) 0.58189(14) 0.0194(4) Uani 1 4 e d . . .
C5 C 0.6749(2) 0.3691(2) 0.50077(13) 0.0152(4) Uani 1 4 e d . . .
C6 C 0.7047(3) 0.4316(2) 0.42220(14) 0.0160(4) Uani 1 4 e d . . .
C7 C 0.5886(2) 0.23370(19) 0.49869(13) 0.0154(4) Uani 1 4 e d . . .
C8 C 1.0431(3) 1.03203(19) 0.46171(14) 0.0150(4) Uani 1 4 e d . . .
H3A H 0.882(3) 0.698(3) 0.5178(16) 0.021(6) Uiso 1 4 e d . . .
H6A H 0.675(3) 0.390(3) 0.3684(16) 0.020(6) Uiso 1 4 e d . . .
H4A H 0.705(3) 0.393(3) 0.6388(17) 0.023(6) Uiso 1 4 e d . . .
HW1A H 0.290(4) 1.057(3) 0.356(2) 0.044(10) Uiso 1 4 e d . . .
HW1B H 0.259(4) 0.969(3) 0.290(2) 0.042(10) Uiso 1 4 e d . . .
HW3A H 0.026(6) 0.808(4) 0.278(3) 0.076(14) Uiso 1 4 e d . . .
HW3B H 0.145(8) 0.758(6) 0.230(4) 0.13(2) Uiso 1 4 e d . . .
HW2A H 0.441(4) 0.841(3) 0.190(2) 0.044(9) Uiso 1 4 e d D . .
HW2B H 0.531(4) 0.744(3) 0.211(2) 0.040(10) Uiso 1 4 e d D . .

loop_
_atom_site_aniso_label
_atom_site_aniso_U_11
_atom_site_aniso_U_22
_atom_site_aniso_U_33
_atom_site_aniso_U_23
_atom_site_aniso_U_13
_atom_site_aniso_U_12
N1 0.0336(10) 0.0184(9) 0.0141(9) -0.0009(7) 0.0020(8) -0.0064(7)
Ce1 0.01476(7) 0.01070(8) 0.00940(7) 0.00072(3) 0.00172(5) -0.00133(3)
OW1 0.0196(8) 0.0324(10) 0.0209(9) -0.0018(7) 0.0039(7) -0.0002(7)
O1 0.0233(7) 0.0122(7) 0.0192(7) 0.0019(5) 0.0065(6) -0.0002(6)
OW2 0.0382(9) 0.0239(9) 0.0177(8) -0.0044(7) -0.0077(7) 0.0053(8)
O2 0.0411(9) 0.0210(7) 0.0140(7) -0.0033(6) 0.0088(7) -0.0012(7)
O3 0.0310(8) 0.0253(8) 0.0222(8) 0.0046(6) 0.0065(6) -0.0107(7)
OW3 0.0348(10) 0.0497(13) 0.0433(12) -0.0108(10) 0.0163(9) -0.0156(9)
O4 0.0340(8) 0.0151(7) 0.0262(8) -0.0071(6) 0.0068(7) -0.0035(6)
O5 0.0209(8) 0.0301(9) 0.0162(8) 0.0057(6) 0.0000(6) -0.0073(6)
O6 0.0164(7) 0.0245(8) 0.0149(7) 0.0001(6) 0.0028(6) -0.0047(6)
C1 0.0150(8) 0.0153(9) 0.0139(9) -0.0001(7) 0.0030(7) 0.0024(7)
C2 0.0177(9) 0.0119(9) 0.0140(10) 0.0007(7) 0.0044(8) 0.0013(7)
C3 0.0249(10) 0.0142(10) 0.0148(9) -0.0009(8) 0.0016(8) -0.0046(8)
C4 0.0265(11) 0.0172(10) 0.0147(10) 0.0010(8) 0.0037(8) -0.0039(8)
C5 0.0175(9) 0.0120(9) 0.0166(9) 0.0005(7) 0.0040(7) -0.0005(7)
C6 0.0195(9) 0.0150(9) 0.0137(9) -0.0026(8) 0.0032(8) -0.0026(8)
C7 0.0157(9) 0.0122(9) 0.0181(9) 0.0016(7) 0.0012(7) -0.0006(7)
C8 0.0180(9) 0.0138(9) 0.0135(10) -0.0014(7) 0.0026(8) -0.0021(7)

loop_
_atom_type_symbol
_atom_type_description
_atom_type_scat_dispersion_real
_atom_type_scat_dispersion_imag
_atom_type_scat_source
C C 0.0033 0.0016 'International Tables Vol C Tables 4.2.6.8 and 6.1.1.4'
H H 0.0000 0.0000 'International Tables Vol C Tables 4.2.6.8 and 6.1.1.4'
N N 0.0061 0.0033 'International Tables Vol C Tables 4.2.6.8 and 6.1.1.4'
O O 0.0106 0.0060 'International Tables Vol C Tables 4.2.6.8 and 6.1.1.4'
Ce Ce -0.2486 2.6331 'International Tables Vol C Tables 4.2.6.8 and 6.1.1.4'

loop_
_geom_angle_atom_site_label_1
_geom_angle_atom_site_label_2
_geom_angle_atom_site_label_3
_geom_angle
_geom_angle_site_symmetry_1
_geom_angle_site_symmetry_3
_geom_angle_publ_flag
C3 N1 C4 117.13(19) . . ?
O4 Ce1 O3 101.58(6) 1_565 3_666 ?
O4 Ce1 O2 89.93(6) 1_565 2_655 ?
O3 Ce1 O2 150.48(6) 3_666 2_655 ?
O4 Ce1 O1 148.54(5) 1_565 . ?
O3 Ce1 O1 83.60(6) 3_666 . ?
O2 Ce1 O1 100.68(5) 2_655 . ?
O4 Ce1 O5 80.12(6) 1_565 . ?
O3 Ce1 O5 136.58(5) 3_666 . ?
O2 Ce1 O5 71.84(6) 2_655 . ?
O1 Ce1 O5 75.36(5) . . ?
O4 Ce1 O6 74.79(5) 1_565 3_776 ?
O3 Ce1 O6 74.46(5) 3_666 3_776 ?
O2 Ce1 O6 135.05(5) 2_655 3_776 ?
O1 Ce1 O6 76.90(5) . 3_776 ?
O5 Ce1 O6 64.07(6) . 3_776 ?
O4 Ce1 OW1 68.24(6) 1_565 . ?
O3 Ce1 OW1 75.89(6) 3_666 . ?
O2 Ce1 OW1 83.57(6) 2_655 . ?
O1 Ce1 OW1 141.91(5) . . ?
O5 Ce1 OW1 139.77(6) . . ?
O6 Ce1 OW1 125.88(6) 3_776 . ?
O4 Ce1 OW2 138.44(6) 1_565 . ?
O3 Ce1 OW2 78.47(6) 3_666 . ?
O2 Ce1 OW2 75.04(6) 2_655 . ?
O1 Ce1 OW2 73.01(6) . . ?
O5 Ce1 OW2 128.21(6) . . ?
O6 Ce1 OW2 141.28(6) 3_776 . ?
OW1 Ce1 OW2 71.67(7) . . ?
Ce1 OW1 HW1A 107(2) . . ?
Ce1 OW1 HW1B 113(2) . . ?
HW1A OW1 HW1B 104(3) . . ?
C1 O1 Ce1 133.21(12) . . ?
Ce1 OW2 HW2A 119(2) . . ?
Ce1 OW2 HW2B 134(2) . . ?
HW2A OW2 HW2B 105(3) . . ?
C1 O2 Ce1 168.48(15) . 2_645 ?
C7 O3 Ce1 150.13(14) . 3_666 ?
HW3A OW3 HW3B 105(4) . . ?
C7 O4 Ce1 147.95(14) . 1_545 ?
C8 O5 Ce1 120.65(13) . . ?
C8 O6 Ce1 119.87(13) . 3_776 ?
O2 C1 O1 123.47(18) . . ?
O2 C1 C2 119.10(18) . . ?
O1 C1 C2 117.43(17) . . ?
C3 C2 C6 117.99(19) . . ?
C3 C2 C1 119.70(17) . . ?
C6 C2 C1 122.31(18) . . ?
N1 C3 C2 124.20(19) . . ?
N1 C3 H3A 115.6(15) . . ?
C2 C3 H3A 120.2(15) . . ?
N1 C4 C5 122.9(2) . . ?
N1 C4 H4A 116.0(15) . . ?
C5 C4 H4A 121.1(15) . . ?
C6 C5 C4 118.96(18) . . ?
C6 C5 C7 120.90(18) . . ?
C4 C5 C7 120.14(18) . . ?
C5 C6 C2 118.70(19) . . ?
C5 C6 H6A 120.6(16) . . ?
C2 C6 H6A 120.7(16) . . ?
O3 C7 O4 125.15(18) . . ?
O3 C7 C5 117.59(18) . . ?
O4 C7 C5 117.26(18) . . ?
O5 C8 O6 126.14(19) . . ?
O5 C8 C8 117.2(2) . 3_776 ?
O6 C8 C8 116.7(2) . 3_776 ?

loop_
_geom_bond_atom_site_label_1
_geom_bond_atom_site_label_2
_geom_bond_distance
_geom_bond_site_symmetry_2
_geom_bond_publ_flag
N1 C3 1.333(3) . ?
N1 C4 1.348(3) . ?
Ce1 O4 2.4006(15) 1_565 ?
Ce1 O3 2.4005(15) 3_666 ?
Ce1 O2 2.4149(15) 2_655 ?
Ce1 O1 2.4609(15) . ?
Ce1 O5 2.5190(17) . ?
Ce1 O6 2.5502(17) 3_776 ?
Ce1 OW1 2.5538(18) . ?
Ce1 OW2 2.5591(17) . ?
OW1 HW1A 0.81(4) . ?
OW1 HW1B 0.86(3) . ?
O1 C1 1.268(2) . ?
OW2 HW2A 0.79(3) . ?
OW2 HW2B 0.73(3) . ?
O2 C1 1.248(2) . ?
O2 Ce1 2.4149(15) 2_645 ?
O3 C7 1.246(3) . ?
O3 Ce1 2.4005(15) 3_666 ?
OW3 HW3A 0.80(5) . ?
OW3 HW3B 0.91(6) . ?
O4 C7 1.255(2) . ?
O4 Ce1 2.4006(15) 1_545 ?
O5 C8 1.252(3) . ?
O6 C8 1.253(3) . ?
O6 Ce1 2.5502(17) 3_776 ?
C1 C2 1.496(3) . ?
C2 C3 1.388(3) . ?
C2 C6 1.391(3) . ?
C3 H3A 0.93(3) . ?
C4 C5 1.387(3) . ?
C4 H4A 0.98(3) . ?
C5 C6 1.388(3) . ?
C5 C7 1.502(3) . ?
C6 H6A 0.91(3) . ?
C8 C8 1.554(4) 3_776 ?

loop_
_geom_hbond_atom_site_label_D
_geom_hbond_atom_site_label_H
_geom_hbond_atom_site_label_A
_geom_hbond_distance_DH
_geom_hbond_distance_HA
_geom_hbond_distance_DA
_geom_hbond_angle_DHA
_geom_hbond_site_symmetry_A
OW1 HW1A O6 0.81(4) 2.08(4) 2.865(3) 163(3) 1_455
OW1 HW1B OW3 0.86(3) 1.85(4) 2.709(3) 176(3) .
OW3 HW3A O1 0.80(5) 2.05(5) 2.852(3) 174(4) 1_455
OW3 HW3B OW1 0.91(6) 2.34(6) 3.206(3) 161(5) 2_545
OW2 HW2A N1 0.79(3) 2.01(3) 2.788(3) 170(3) 4_575
OW2 HW2B O5 0.73(3) 2.45(3) 3.154(2) 163(3) 2_645

loop_
_geom_torsion_atom_site_label_1
_geom_torsion_atom_site_label_2
_geom_torsion_atom_site_label_3
_geom_torsion_atom_site_label_4
_geom_torsion
_geom_torsion_site_symmetry_1
_geom_torsion_site_symmetry_2
_geom_torsion_site_symmetry_3
_geom_torsion_site_symmetry_4
_geom_torsion_publ_flag
O4 Ce1 O1 C1 136.33(17) 1_565 . . . ?
O3 Ce1 O1 C1 34.58(17) 3_666 . . . ?
O2 Ce1 O1 C1 -115.87(17) 2_655 . . . ?
O5 Ce1 O1 C1 176.28(18) . . . . ?
O6 Ce1 O1 C1 110.06(18) 3_776 . . . ?
OW1 Ce1 O1 C1 -22.7(2) . . . . ?
OW2 Ce1 O1 C1 -45.28(17) . . . . ?
O4 Ce1 O5 C8 88.51(16) 1_565 . . . ?
O3 Ce1 O5 C8 -7.95(19) 3_666 . . . ?
O2 Ce1 O5 C8 -178.29(17) 2_655 . . . ?
O1 Ce1 O5 C8 -71.60(15) . . . . ?
O6 Ce1 O5 C8 10.72(14) 3_776 . . . ?
OW1 Ce1 O5 C8 126.47(15) . . . . ?
OW2 Ce1 O5 C8 -125.44(15) . . . . ?
Ce1 O2 C1 O1 84.9(7) 2_645 . . . ?
Ce1 O2 C1 C2 -95.4(7) 2_645 . . . ?
Ce1 O1 C1 O2 98.3(2) . . . . ?
Ce1 O1 C1 C2 -81.4(2) . . . . ?
O2 C1 C2 C3 163.01(19) . . . . ?
O1 C1 C2 C3 -17.3(3) . . . . ?
O2 C1 C2 C6 -16.9(3) . . . . ?
O1 C1 C2 C6 162.80(18) . . . . ?
C4 N1 C3 C2 -1.8(3) . . . . ?
C6 C2 C3 N1 -1.2(3) . . . . ?
C1 C2 C3 N1 178.8(2) . . . . ?
C3 N1 C4 C5 3.0(3) . . . . ?
N1 C4 C5 C6 -1.1(3) . . . . ?
N1 C4 C5 C7 178.9(2) . . . . ?
C4 C5 C6 C2 -2.1(3) . . . . ?
C7 C5 C6 C2 178.00(18) . . . . ?
C3 C2 C6 C5 3.1(3) . . . . ?
C1 C2 C6 C5 -176.94(18) . . . . ?
Ce1 O3 C7 O4 -9.9(4) 3_666 . . . ?
Ce1 O3 C7 C5 170.2(2) 3_666 . . . ?
Ce1 O4 C7 O3 -52.5(4) 1_545 . . . ?
Ce1 O4 C7 C5 127.4(2) 1_545 . . . ?
C6 C5 C7 O3 -163.25(19) . . . . ?
C4 C5 C7 O3 16.8(3) . . . . ?
C6 C5 C7 O4 16.8(3) . . . . ?
C4 C5 C7 O4 -163.11(19) . . . . ?
Ce1 O5 C8 O6 170.38(15) . . . . ?
Ce1 O5 C8 C8 -10.7(3) . . . 3_776 ?
Ce1 O6 C8 O5 169.87(16) 3_776 . . . ?
Ce1 O6 C8 C8 -9.0(3) 3_776 . . 3_776 ?
